data_2202864
loop_
_publ_author_name
'Jia-Geng Liu'
'Duan-Jun Xu'
'Yuan-Zhi Xu'

_publ_section_title
;
 Bis(2,2'-diamino-4,4'-bi-1,3-thiazole-<i>N,N</i>')(dichloro)cobalt(II)
 dihydrate
;
_journal_issue 10
_journal_name_full 'Acta Crystallographica Section E'
_journal_page_first m886
_journal_page_last m888
_journal_paper_doi 10.1107/S1600536803019524
_journal_volume 59
_journal_year 2003
_chemical_formula_iupac '[Co (C6 H6 N4 S2 )2 Cl2  ], 2H2 O'
_chemical_formula_moiety 'C12 H12 Cl2 Co N8 S4, 2(H2 O)'
_chemical_formula_sum 'C12 H16 Cl2 Co N8 O2 S4'
_chemical_formula_weight 562.44
_chemical_name_systematic
;
 ?
;
_space_group_IT_number 14
_symmetry_cell_setting monoclinic
_symmetry_space_group_name_Hall '-P 2ybc'
_symmetry_space_group_name_H-M 'P 1 21/c 1'
_atom_sites_solution_hydrogens geom
_atom_sites_solution_primary direct
_atom_sites_solution_secondary difmap
_audit_creation_method SHELXL-97
_cell_angle_alpha 90.00
_cell_angle_beta 106.282(12)
_cell_angle_gamma 90.00
_cell_formula_units_Z 4
_cell_length_a 10.8616(12)
_cell_length_b 13.6096(15)
_cell_length_c 15.0657(17)
_cell_measurement_reflns_used 10880
_cell_measurement_temperature 295(2)
_cell_measurement_theta_max 24.0
_cell_measurement_theta_min 2.5
_cell_volume 2137.7(4)
_computing_cell_refinement 'SAINT (Bruker, 1999)'
_computing_data_collection 'SMART (Bruker, 1999)'
_computing_data_reduction SAINT
_computing_molecular_graphics 'Ortep-3 for Windows (Farrugia, 1997)'
_computing_publication_material 'WinGX (Farrugia, 1999)'
_computing_structure_refinement 'SHELXL97 (Sheldrick, 1997)'
_computing_structure_solution 'SIR92 (Altomare et al., 1993)'
_diffrn_ambient_temperature 295(2)
_diffrn_measured_fraction_theta_full 0.99
_diffrn_measured_fraction_theta_max 0.99
_diffrn_measurement_device_type 'Bruker SMART CCD'
_diffrn_measurement_method '\w and \f'
_diffrn_radiation_monochromator graphite
_diffrn_radiation_source 'fine-focus sealed tube'
_diffrn_radiation_type MoK\a
_diffrn_radiation_wavelength 0.71073
_diffrn_reflns_av_R_equivalents 0.0667
_diffrn_reflns_av_sigmaI/netI 0.1089
_diffrn_reflns_limit_h_max 14
_diffrn_reflns_limit_h_min -13
_diffrn_reflns_limit_k_max 10
_diffrn_reflns_limit_k_min -17
_diffrn_reflns_limit_l_max 19
_diffrn_reflns_limit_l_min -18
_diffrn_reflns_number 13046
_diffrn_reflns_theta_full 27.5
_diffrn_reflns_theta_max 27.5
_diffrn_reflns_theta_min 1.9
_diffrn_standards_number 0
_exptl_absorpt_coefficient_mu 1.471
_exptl_absorpt_correction_T_max 0.765
_exptl_absorpt_correction_T_min 0.660
_exptl_absorpt_correction_type multi-scan
_exptl_absorpt_process_details '(SADABS; Bruker, 1999)'
_exptl_crystal_colour pink
_exptl_crystal_density_diffrn 1.748
_exptl_crystal_density_method 'not measured'
_exptl_crystal_description prism
_exptl_crystal_F_000 1140
_exptl_crystal_size_max 0.28
_exptl_crystal_size_mid 0.22
_exptl_crystal_size_min 0.18
_refine_diff_density_max 0.88
_refine_diff_density_min -0.78
_refine_ls_extinction_method none
_refine_ls_goodness_of_fit_ref 0.863
_refine_ls_hydrogen_treatment constr
_refine_ls_matrix_type full
_refine_ls_number_parameters 262
_refine_ls_number_reflns 4872
_refine_ls_number_restraints 0
_refine_ls_restrained_S_all 0.863
_refine_ls_R_factor_all 0.088
_refine_ls_R_factor_gt 0.047
_refine_ls_shift/su_max 0.001
_refine_ls_shift/su_mean 0.000
_refine_ls_structure_factor_coef Fsqd
_refine_ls_weighting_details 'calc w = 1/[\s^2^(Fo^2^)+(0.0453P)^2^] where P = (Fo^2^+2Fc^2^)/3'
_refine_ls_weighting_scheme calc
_refine_ls_wR_factor_gt 0.098
_refine_ls_wR_factor_ref 0.108
_reflns_number_gt 2794
_reflns_number_total 4872
_reflns_threshold_expression I>2\s(I)
_cod_data_source_file om6174.cif
_cod_data_source_block I
_cod_depositor_comments
;
The following automatic conversions were performed:
'_symmetry_cell_setting' value 'Monoclinic' changed to 'monoclinic'
according to '/home/saulius/struct/CIF-dictionaries/cif_core.dic'
dictionary named 'cif_core.dic' version 2.4.1 from 2010-06-29.

Automatic conversion script
Id: cif_fix_enum 1527 2010-12-29 10:47:43Z saulius 

The following automatic conversions were performed:

'_symmetry_cell_setting' value 'Monoclinic' changed to 'monoclinic'
according to /home/saulius/struct/CIF-dictionaries/cif_core.dic
dictionary named 'cif_core.dic' version 2.4.1 from 2010-06-29.

Automatic conversion script
Id: cif_fix_values 1715 2011-07-08 13:25:40Z adriana 
;
_cod_original_sg_symbol_H-M 'P 21/c'
_cod_database_code 2202864
_cod_database_fobs_code 2202864

loop_
_symmetry_equiv_pos_as_xyz
'x, y, z'
'-x, y+1/2, -z+1/2'
'-x, -y, -z'
'x, -y-1/2, z-1/2'

loop_
_atom_site_label
_atom_site_fract_x
_atom_site_fract_y
_atom_site_fract_z
_atom_site_U_iso_or_equiv
_atom_site_adp_type
_atom_site_calc_flag
_atom_site_refinement_flags
_atom_site_occupancy
_atom_site_disorder_assembly
_atom_site_disorder_group
_atom_site_type_symbol
Co 0.78650(5) 0.34418(4) 0.23843(4) 0.02050(15) Uani d . 1 . . Co
Cl1 0.60477(9) 0.24860(7) 0.13650(6) 0.0213(2) Uani d . 1 . . Cl
Cl2 0.92233(9) 0.30808(7) 0.13309(6) 0.0218(2) Uani d . 1 . . Cl
S1 0.58537(11) 0.62228(8) 0.07480(8) 0.0354(3) Uani d . 1 . . S
S2 0.53993(11) 0.41287(8) 0.44330(8) 0.0320(3) Uani d . 1 . . S
S3 1.12840(11) 0.52188(9) 0.44303(8) 0.0366(3) Uani d . 1 . . S
S4 0.98523(11) 0.06458(8) 0.39751(8) 0.0353(3) Uani d . 1 . . S
N1 0.6925(3) 0.4734(2) 0.1718(2) 0.0226(7) Uani d . 1 . . N
N2 0.6678(3) 0.3833(2) 0.3261(2) 0.0216(7) Uani d . 1 . . N
N3 0.9467(3) 0.4185(2) 0.3363(2) 0.0225(7) Uani d . 1 . . N
N4 0.8832(3) 0.2255(2) 0.3210(2) 0.0230(8) Uani d . 1 . . N
N5 0.7340(3) 0.4855(2) 0.0274(2) 0.0273(8) Uani d . 1 . . N
N6 0.6886(3) 0.2570(2) 0.4379(2) 0.0281(8) Uani d . 1 . . N
N7 0.9263(3) 0.5898(3) 0.3105(2) 0.0340(9) Uani d . 1 . . N
N8 0.7654(4) 0.0832(3) 0.2629(3) 0.0381(9) Uani d . 1 . . N
C1 0.6803(4) 0.5177(3) 0.0919(3) 0.0239(9) Uani d . 1 . . C
C2 0.5544(4) 0.6022(3) 0.1795(3) 0.0345(11) Uani d . 1 . . C
H2 0.5027 0.6419 0.2043 0.041 Uiso calc R 1 . . H
C3 0.6156(4) 0.5209(3) 0.2202(3) 0.0241(9) Uani d . 1 . . C
C4 0.6049(4) 0.4720(3) 0.3036(3) 0.0244(9) Uani d . 1 . . C
C5 0.5343(4) 0.5001(3) 0.3597(3) 0.0322(11) Uani d . 1 . . C
H5 0.4887 0.5586 0.3540 0.039 Uiso calc R 1 . . H
C6 0.6445(4) 0.3434(3) 0.3995(3) 0.0221(9) Uani d . 1 . . C
C7 0.9868(4) 0.5100(3) 0.3543(3) 0.0277(10) Uani d . 1 . . C
C8 1.1314(4) 0.3968(3) 0.4568(3) 0.0335(11) Uani d . 1 . . C
H8 1.1951 0.3629 0.5002 0.040 Uiso calc R 1 . . H
C9 1.0305(4) 0.3540(3) 0.3972(3) 0.0250(9) Uani d . 1 . . C
C10 0.9974(4) 0.2501(3) 0.3872(3) 0.0250(9) Uani d . 1 . . C
C11 1.0635(4) 0.1744(3) 0.4345(3) 0.0357(11) Uani d . 1 . . C
H11 1.1407 0.1800 0.4806 0.043 Uiso calc R 1 . . H
C12 0.8655(4) 0.1284(3) 0.3190(3) 0.0263(10) Uani d . 1 . . C
O1 0.3346(3) 0.3599(2) 0.1107(2) 0.0458(9) Uani d . 1 . . O
O2 1.2026(3) 0.3670(2) 0.2475(2) 0.0400(8) Uani d . 1 . . O
H1A 0.4179 0.3294 0.1243 0.050 Uiso d . 1 . . H
H1B 0.3203 0.3606 0.1702 0.050 Uiso d . 1 . . H
H2A 1.1488 0.3274 0.2119 0.050 Uiso d . 1 . . H
H2B 1.2363 0.3296 0.3022 0.050 Uiso d . 1 . . H
H5A 0.7172 0.5133 -0.0270 0.050 Uiso d . 1 . . H
H5B 0.7959 0.4338 0.0449 0.050 Uiso d . 1 . . H
H6A 0.6981 0.2469 0.5010 0.050 Uiso d . 1 . . H
H6B 0.7591 0.2404 0.4211 0.050 Uiso d . 1 . . H
H7A 0.9529 0.6565 0.3285 0.050 Uiso d . 1 . . H
H7B 0.8553 0.5863 0.2555 0.050 Uiso d . 1 . . H
H8A 0.7707 0.0175 0.2663 0.050 Uiso d . 1 . . H
H8B 0.7072 0.1159 0.2179 0.050 Uiso d . 1 . . H

loop_
_atom_site_aniso_label
_atom_site_aniso_U_11
_atom_site_aniso_U_22
_atom_site_aniso_U_33
_atom_site_aniso_U_12
_atom_site_aniso_U_13
_atom_site_aniso_U_23
Co 0.0213(3) 0.0155(3) 0.0264(3) 0.0010(2) 0.0093(2) 0.0006(2)
Cl1 0.0218(5) 0.0167(5) 0.0260(5) -0.0009(4) 0.0074(4) -0.0016(4)
Cl2 0.0232(5) 0.0169(5) 0.0279(5) 0.0012(4) 0.0116(4) 0.0000(4)
S1 0.0389(7) 0.0308(7) 0.0408(7) 0.0133(5) 0.0182(5) 0.0153(5)
S2 0.0373(7) 0.0312(7) 0.0329(6) 0.0110(5) 0.0188(5) 0.0037(5)
S3 0.0306(6) 0.0384(7) 0.0392(7) -0.0104(5) 0.0070(5) -0.0105(5)
S4 0.0425(7) 0.0258(7) 0.0372(7) 0.0118(5) 0.0102(5) 0.0076(5)
N1 0.0244(19) 0.0170(18) 0.029(2) -0.0001(14) 0.0117(15) -0.0002(14)
N2 0.0242(18) 0.0162(18) 0.0265(19) 0.0036(15) 0.0106(15) 0.0016(14)
N3 0.0230(18) 0.022(2) 0.0233(18) 0.0005(15) 0.0078(14) -0.0018(14)
N4 0.0183(18) 0.023(2) 0.030(2) 0.0050(15) 0.0104(15) 0.0025(15)
N5 0.030(2) 0.026(2) 0.028(2) 0.0033(16) 0.0107(16) 0.0061(15)
N6 0.034(2) 0.022(2) 0.033(2) 0.0063(16) 0.0168(16) 0.0027(15)
N7 0.041(2) 0.018(2) 0.040(2) -0.0052(17) 0.0064(18) -0.0030(16)
N8 0.037(2) 0.022(2) 0.051(3) 0.0023(17) 0.0040(19) 0.0021(17)
C1 0.026(2) 0.019(2) 0.028(2) -0.0025(18) 0.0074(18) 0.0013(17)
C2 0.041(3) 0.028(3) 0.040(3) 0.013(2) 0.020(2) 0.006(2)
C3 0.024(2) 0.021(2) 0.030(2) 0.0018(18) 0.0107(18) 0.0010(18)
C4 0.024(2) 0.022(2) 0.027(2) 0.0016(18) 0.0070(18) 0.0002(17)
C5 0.040(3) 0.026(3) 0.035(3) 0.017(2) 0.017(2) 0.0068(19)
C6 0.023(2) 0.020(2) 0.027(2) 0.0010(18) 0.0119(17) -0.0020(17)
C7 0.029(2) 0.030(3) 0.030(2) -0.007(2) 0.0169(19) -0.0053(19)
C8 0.024(2) 0.039(3) 0.036(3) -0.002(2) 0.006(2) -0.002(2)
C9 0.023(2) 0.030(3) 0.024(2) 0.0019(19) 0.0093(18) -0.0032(18)
C10 0.025(2) 0.026(2) 0.028(2) 0.0059(19) 0.0131(18) 0.0020(18)
C11 0.036(3) 0.035(3) 0.034(3) 0.010(2) 0.007(2) 0.001(2)
C12 0.027(2) 0.023(2) 0.033(2) 0.0046(19) 0.0159(19) 0.0038(18)
O1 0.0392(19) 0.062(2) 0.040(2) 0.0137(17) 0.0172(15) 0.0166(16)
O2 0.0408(19) 0.035(2) 0.048(2) -0.0045(15) 0.0192(16) -0.0021(15)

loop_
_atom_type_symbol
_atom_type_description
_atom_type_scat_dispersion_real
_atom_type_scat_dispersion_imag
_atom_type_scat_source
C C 0.0033 0.0016 'International Tables Vol C Tables 4.2.6.8 and 6.1.1.4'
H H 0.0000 0.0000 'International Tables Vol C Tables 4.2.6.8 and 6.1.1.4'
N N 0.0061 0.0033 'International Tables Vol C Tables 4.2.6.8 and 6.1.1.4'
O O 0.0106 0.0060 'International Tables Vol C Tables 4.2.6.8 and 6.1.1.4'
S S 0.1246 0.1234 'International Tables Vol C Tables 4.2.6.8 and 6.1.1.4'
Co Co 0.3494 0.9721 'International Tables Vol C Tables 4.2.6.8 and 6.1.1.4'
Cl Cl 0.1484 0.1585 'International Tables Vol C Tables 4.2.6.8 and 6.1.1.4'

loop_
_geom_angle_atom_site_label_1
_geom_angle_atom_site_label_2
_geom_angle_atom_site_label_3
_geom_angle
N4 Co N1 172.64(12)
N4 Co N2 96.38(12)
N1 Co N2 78.20(12)
N4 Co N3 77.74(12)
N1 Co N3 96.98(12)
N2 Co N3 88.40(12)
N4 Co Cl1 98.03(9)
N1 Co Cl1 87.04(9)
N2 Co Cl1 90.00(9)
N3 Co Cl1 175.27(9)
N4 Co Cl2 86.54(9)
N1 Co Cl2 98.78(9)
N2 Co Cl2 176.86(9)
N3 Co Cl2 91.12(8)
Cl1 Co Cl2 90.72(4)
C2 S1 C1 89.7(2)
C5 S2 C6 89.43(19)
C8 S3 C7 89.1(2)
C12 S4 C11 89.6(2)
C1 N1 C3 109.8(3)
C1 N1 Co 135.9(3)
C3 N1 Co 114.1(2)
C6 N2 C4 111.5(3)
C6 N2 Co 134.5(3)
C4 N2 Co 113.9(2)
C7 N3 C9 109.8(3)
C7 N3 Co 136.7(3)
C9 N3 Co 113.5(2)
C12 N4 C10 110.3(3)
C12 N4 Co 133.9(3)
C10 N4 Co 115.5(3)
C1 N5 H5A 121.2
C1 N5 H5B 117.1
H5A N5 H5B 121.5
C6 N6 H6A 119.4
C6 N6 H6B 109.2
H6A N6 H6B 112.8
C7 N7 H7A 123.6
C7 N7 H7B 123.2
H7A N7 H7B 113.1
C12 N8 H8A 113.5
C12 N8 H8B 121.7
H8A N8 H8B 123.6
N1 C1 N5 124.0(4)
N1 C1 S1 114.5(3)
N5 C1 S1 121.6(3)
C3 C2 S1 110.4(3)
C3 C2 H2 124.8
S1 C2 H2 124.8
C2 C3 N1 115.4(4)
C2 C3 C4 128.4(4)
N1 C3 C4 116.1(3)
C5 C4 N2 115.1(4)
C5 C4 C3 127.6(4)
N2 C4 C3 117.2(3)
C4 C5 S2 110.8(3)
C4 C5 H5 124.6
S2 C5 H5 124.6
N2 C6 N6 126.4(3)
N2 C6 S2 113.1(3)
N6 C6 S2 120.4(3)
N3 C7 N7 124.9(4)
N3 C7 S3 114.5(3)
N7 C7 S3 120.6(3)
C9 C8 S3 111.4(3)
C9 C8 H8 124.3
S3 C8 H8 124.3
C8 C9 N3 115.2(4)
C8 C9 C10 128.5(4)
N3 C9 C10 116.3(3)
C11 C10 N4 115.5(4)
C11 C10 C9 127.7(4)
N4 C10 C9 116.7(3)
C10 C11 S4 110.5(3)
C10 C11 H11 124.7
S4 C11 H11 124.7
N8 C12 N4 124.1(4)
N8 C12 S4 121.9(3)
N4 C12 S4 114.0(3)
H1A O1 H1B 101.3
H2A O2 H2B 103.4

loop_
_geom_bond_atom_site_label_1
_geom_bond_atom_site_label_2
_geom_bond_site_symmetry_2
_geom_bond_distance
_geom_bond_publ_flag
Co N4 . 2.128(3) y
Co N1 . 2.137(3) y
Co N2 . 2.155(3) y
Co N3 . 2.188(3) y
Co Cl1 . 2.4994(11) y
Co Cl2 . 2.4998(11) y
S1 C2 . 1.724(4) ?
S1 C1 . 1.733(4) ?
S2 C5 . 1.719(4) ?
S2 C6 . 1.743(4) ?
S3 C8 . 1.714(5) ?
S3 C7 . 1.739(4) ?
S4 C12 . 1.727(4) ?
S4 C11 . 1.732(5) ?
N1 C1 . 1.320(5) ?
N1 C3 . 1.411(5) ?
N2 C6 . 1.319(5) ?
N2 C4 . 1.382(5) ?
N3 C7 . 1.323(5) ?
N3 C9 . 1.404(5) ?
N4 C12 . 1.335(5) ?
N4 C10 . 1.397(5) ?
N5 C1 . 1.340(5) y
N5 H5A . 0.874 ?
N5 H5B . 0.958 ?
N6 C6 . 1.338(5) y
N6 H6A . 0.938 ?
N6 H6B . 0.900 ?
N7 C7 . 1.343(5) y
N7 H7A . 0.968 ?
N7 H7B . 0.962 ?
N8 C12 . 1.327(5) y
N8 H8A . 0.897 ?
N8 H8B . 0.904 ?
C2 C3 . 1.347(5) ?
C2 H2 . 0.9300 ?
C3 C4 . 1.455(5) ?
C4 C5 . 1.346(5) ?
C5 H5 . 0.9300 ?
C8 C9 . 1.340(5) ?
C8 H8 . 0.9300 ?
C9 C10 . 1.457(5) ?
C10 C11 . 1.341(6) ?
C11 H11 . 0.9300 ?
O1 H1A . 0.964 ?
O1 H1B . 0.951 ?
O2 H2A . 0.862 ?
O2 H2B . 0.951 ?

loop_
_geom_hbond_atom_site_label_D
_geom_hbond_atom_site_label_H
_geom_hbond_atom_site_label_A
_geom_hbond_site_symmetry_A
_geom_hbond_distance_DH
_geom_hbond_distance_HA
_geom_hbond_distance_DA
_geom_hbond_angle_DHA
_geom_hbond_publ_flag
O1 H1A Cl1 . 0.96 2.27 3.228(3) 172 y
O1 H1B O2 1_455 0.95 1.96 2.823(4) 150 y
O2 H2A Cl2 . 0.86 2.43 3.153(3) 142 y
N5 H5A O1 3_665 0.87 2.12 2.905(4) 149 y
N5 H5B Cl2 . 0.96 2.36 3.275(3) 160 y
N6 H6A Cl1 4_566 0.94 2.52 3.364(3) 150 y
N6 H6A Cl2 4_566 0.94 2.78 3.419(3) 126 y
N6 H6B N4 . 0.90 2.30 3.137(5) 155 y
N7 H7A Cl2 2_755 0.97 2.45 3.386(4) 164 y
N7 H7B N1 . 0.96 2.41 3.217(5) 141 y
N8 H8A O2 2_745 0.90 2.09 2.972(5) 169 y
N8 H8B Cl1 . 0.90 2.29 3.142(4) 157 y
